data_7027600
loop_
_publ_author_name
'Sampanthar, Jeyagowry T.'
'Vittal, Jagadese J.'
'Dean, Philip A. W.'

_publ_section_title
;
 Chemistry of thiocarboxylates: syntheses and characterization of silver
 and copper thiocarboxylate complexes, and the structures of
 [Ph4P][M(SC{O}Me)2] (M&#x2005;=&#x2005;Cu or Ag) and
 [Et3NH][Ag(SC{O}Ph)2]
;
_journal_issue 18
_journal_name_full 'Journal of the Chemical Society, Dalton Transactions'
_journal_page_first 3153
_journal_paper_doi 10.1039/a904718b
_journal_year 1999
_chemical_compound_source 'see text'
_chemical_formula_structural '[Ph~4~P][Ag(SC{O}Me~2~]'
_chemical_formula_sum 'C28 H26 Ag O2 P S2'
_chemical_formula_weight 597.45
_chemical_name_systematic
; 
 ? 
;
_space_group_IT_number 114
_symmetry_cell_setting tetragonal
_symmetry_space_group_name_Hall 'P -4 2n'
_symmetry_space_group_name_H-M 'P -4 21 c'
_atom_sites_solution_hydrogens geom
_atom_sites_solution_primary direct
_atom_sites_solution_secondary difmap
_audit_creation_method SHELXL
_cell_angle_alpha 90.00
_cell_angle_beta 90.00
_cell_angle_gamma 90.00
_cell_formula_units_Z 4
_cell_length_a 11.7596(1)
_cell_length_b 11.7596(1)
_cell_length_c 19.1859(3)
_cell_measurement_reflns_used 8192
_cell_measurement_temperature 293(2)
_cell_measurement_theta_max 29.47
_cell_measurement_theta_min 2.03
_cell_volume 2653.18(5)
_computing_cell_refinement 'SAINT (Siemens, 1996)'
_computing_data_collection 'SMART (Siemens, 1996)'
_computing_data_reduction 'SAINT (Siemens, 1996)'
_computing_molecular_graphics 'SHELXTL (Siemens, 1996)'
_computing_publication_material 'SHELXTL (Siemens, 1996)'
_computing_structure_refinement 'SHELXTL (Siemens, 1996)'
_computing_structure_solution 'SHELXS-86 (Sheldrick, 1990)'
_diffrn_ambient_temperature 293(2)
_diffrn_measurement_device 'Siemens SMART CCD System'
_diffrn_measurement_method 'frames \w scans'
_diffrn_radiation_monochromator graphite
_diffrn_radiation_source 'fine-focus sealed tube'
_diffrn_radiation_type MoK\a
_diffrn_radiation_wavelength 0.71073
_diffrn_reflns_av_R_equivalents 0.0224
_diffrn_reflns_av_sigmaI/netI 0.0178
_diffrn_reflns_limit_h_max 12
_diffrn_reflns_limit_h_min -16
_diffrn_reflns_limit_k_max 10
_diffrn_reflns_limit_k_min -15
_diffrn_reflns_limit_l_max 24
_diffrn_reflns_limit_l_min -25
_diffrn_reflns_number 16269
_diffrn_reflns_theta_max 29.47
_diffrn_reflns_theta_min 2.03
_exptl_absorpt_coefficient_mu 1.001
_exptl_absorpt_correction_T_max 0.7567
_exptl_absorpt_correction_T_min 0.6646
_exptl_absorpt_correction_type 'SADABS (Sheldrick, 1996)'
_exptl_crystal_colour yellow
_exptl_crystal_density_diffrn 1.496
_exptl_crystal_density_meas ?
_exptl_crystal_description 'distorted octahedral shape'
_exptl_crystal_F_000 1216
_exptl_crystal_size_max 0.4
_exptl_crystal_size_mid 0.38
_exptl_crystal_size_min 0.38
_refine_diff_density_max 0.638
_refine_diff_density_min -0.477
_refine_diff_density_rms 0.046
_refine_ls_abs_structure_details 'Flack H D (1983), Acta Cryst. A39, 876-881'
_refine_ls_abs_structure_Flack 0.02(4)
_refine_ls_extinction_coef 0.0007(3)
_refine_ls_extinction_expression Fc^*^=kFc[1+0.001xFc^2^\l^3^/sin(2\q)]^-1/4^
_refine_ls_extinction_method SHELXL
_refine_ls_goodness_of_fit_all 1.061
_refine_ls_goodness_of_fit_obs 1.110
_refine_ls_hydrogen_treatment
; 
riding models
;
_refine_ls_matrix_type full
_refine_ls_number_parameters 156
_refine_ls_number_reflns 3420
_refine_ls_number_restraints 0
_refine_ls_restrained_S_all 1.061
_refine_ls_restrained_S_obs 1.110
_refine_ls_R_factor_all 0.0455
_refine_ls_R_factor_obs 0.0332
_refine_ls_shift/esd_max 0.000
_refine_ls_shift/esd_mean 0.000
_refine_ls_structure_factor_coef Fsqd
_refine_ls_weighting_details 'w=1/[\s^2^(Fo^2^)+(0.0388P)^2^+0.8383P] where P=(Fo^2^+2Fc^2^)/3'
_refine_ls_weighting_scheme calc
_refine_ls_wR_factor_all 0.0851
_refine_ls_wR_factor_obs 0.0799
_reflns_number_observed 2780
_reflns_number_total 3420
_reflns_observed_criterion >2sigma(I)
_cod_data_source_file 904718Bsup1.cif
_cod_data_source_block agta1
_cod_depositor_comments
;
The following automatic conversions were performed:

'_exptl_crystal_density_meas' value 'not measured' was changed to '?'
- the value is perceived as not measured.

Automatic conversion script
Id: cif_fix_values 3008 2015-01-20 13:52:24Z robertas 

The following automatic conversions were performed:

'_refine_ls_weighting_scheme' value 'calc
w=1/[\s^2^(Fo^2^)+(0.0388P)^2^+0.8383P] where P=(Fo^2^+2Fc^2^)/3' was
changed to 'calc'. New tag '_refine_ls_weighting_details' was
created. The value of the new tag was set to
'w=1/[\s^2^(Fo^2^)+(0.0388P)^2^+0.8383P] where P=(Fo^2^+2Fc^2^)/3'.

Automatic conversion script
Id: cif_fix_values 3143 2015-03-26 13:38:13Z robertas 
;
_cod_original_sg_symbol_H-M P-42(1)c
_cod_database_code 7027600

loop_
_symmetry_equiv_pos_as_xyz
'x, y, z'
'-x, -y, z'
'y, -x, -z'
'-y, x, -z'
'-x+1/2, y+1/2, -z+1/2'
'x+1/2, -y+1/2, -z+1/2'
'-y+1/2, -x+1/2, z+1/2'
'y+1/2, x+1/2, z+1/2'

loop_
_atom_site_aniso_label
_atom_site_aniso_U_11
_atom_site_aniso_U_22
_atom_site_aniso_U_33
_atom_site_aniso_U_23
_atom_site_aniso_U_13
_atom_site_aniso_U_12
Ag1 0.0503(2) 0.0778(2) 0.0723(2) 0.000 0.000 0.0006(2)
S1 0.0576(4) 0.0741(5) 0.0785(5) 0.0192(5) 0.0031(4) 0.0040(4)
O1 0.077(2) 0.126(3) 0.133(2) 0.074(2) 0.011(2) 0.021(2)
C1 0.050(2) 0.066(2) 0.077(2) 0.009(2) -0.0028(15) -0.0035(14)
C2 0.060(2) 0.078(2) 0.112(3) 0.005(2) 0.020(2) 0.005(2)
P1 0.0386(4) 0.0433(4) 0.0391(4) 0.000 0.000 -0.0016(5)
C3 0.0465(15) 0.0458(12) 0.0406(10) -0.0042(10) 0.0083(12) -0.0054(12)
C4 0.054(2) 0.062(2) 0.0505(15) -0.0031(13) -0.0012(13) -0.0070(13)
C5 0.066(2) 0.083(2) 0.056(2) -0.018(2) 0.0011(15) -0.021(2)
C6 0.087(2) 0.069(2) 0.075(2) -0.027(2) 0.017(2) -0.025(2)
C7 0.083(2) 0.056(2) 0.076(2) -0.015(2) 0.021(2) 0.004(2)
C8 0.057(2) 0.058(2) 0.056(2) -0.0046(14) 0.0082(14) 0.0023(14)
C9 0.0408(11) 0.0499(14) 0.0377(10) 0.0012(12) -0.0006(9) 0.0016(12)
C10 0.051(2) 0.068(2) 0.052(2) 0.0141(14) 0.0035(13) -0.0026(14)
C11 0.063(2) 0.082(2) 0.049(2) 0.021(2) 0.0014(14) 0.015(2)
C12 0.0465(15) 0.094(3) 0.0450(14) 0.0010(15) -0.0032(12) 0.011(2)
C13 0.0463(15) 0.070(2) 0.054(2) -0.0082(14) -0.0045(13) -0.0025(13)
C14 0.0500(15) 0.052(2) 0.0475(13) -0.0013(12) -0.0023(12) -0.0018(12)

loop_
_atom_site_label
_atom_site_type_symbol
_atom_site_fract_x
_atom_site_fract_y
_atom_site_fract_z
_atom_site_U_iso_or_equiv
_atom_site_thermal_displace_type
_atom_site_occupancy
_atom_site_calc_flag
_atom_site_refinement_flags
Ag1 Ag 0.5000 0.0000 0.34674(2) 0.06681(12) Uani 1 d S
S1 S 0.32667(7) 0.10094(8) 0.34562(5) 0.0701(2) Uani 1 d .
O1 O 0.3059(2) -0.0332(3) 0.4527(2) 0.1121(12) Uani 1 d .
C1 C 0.2632(3) 0.0398(3) 0.4178(2) 0.0642(8) Uani 1 d .
C2 C 0.1473(3) 0.0851(3) 0.4349(2) 0.0836(11) Uani 1 d .
H2A H 0.1269(3) 0.1426(3) 0.4017(2) 0.125 Uiso 1 calc R
H2B H 0.1481(3) 0.1174(3) 0.4809(2) 0.125 Uiso 1 calc R
H2C H 0.0929(3) 0.0243(3) 0.4331(2) 0.125 Uiso 1 calc R
P1 P 0.5000 0.5000 0.32108(4) 0.0404(2) Uani 1 d S
C3 C 0.4867(2) 0.3782(2) 0.26497(12) 0.0443(5) Uani 1 d .
C4 C 0.3951(3) 0.3780(3) 0.21819(15) 0.0557(7) Uani 1 d .
H4 H 0.3439(3) 0.4383(3) 0.21765(15) 0.067 Uiso 1 calc R
C5 C 0.3814(3) 0.2880(3) 0.1730(2) 0.0683(9) Uani 1 d .
H5 H 0.3213(3) 0.2876(3) 0.1415(2) 0.082 Uiso 1 calc R
C6 C 0.4575(4) 0.1981(3) 0.1747(2) 0.0769(11) Uani 1 d .
H6 H 0.4470(4) 0.1365(3) 0.1450(2) 0.092 Uiso 1 calc R
C7 C 0.5471(3) 0.1988(3) 0.2192(2) 0.0716(9) Uani 1 d .
H7 H 0.5981(3) 0.1384(3) 0.2191(2) 0.086 Uiso 1 calc R
C8 C 0.5636(3) 0.2890(3) 0.2651(2) 0.0568(7) Uani 1 d .
H8 H 0.6253(3) 0.2894(3) 0.2954(2) 0.068 Uiso 1 calc R
C9 C 0.6232(2) 0.4887(3) 0.37616(11) 0.0428(5) Uani 1 d .
C10 C 0.6333(3) 0.3947(3) 0.42021(15) 0.0571(7) Uani 1 d .
H10 H 0.5786(3) 0.3376(3) 0.41960(15) 0.069 Uiso 1 calc R
C11 C 0.7256(3) 0.3871(3) 0.4648(2) 0.0648(9) Uani 1 d .
H11 H 0.7333(3) 0.3242(3) 0.4938(2) 0.078 Uiso 1 calc R
C12 C 0.8062(3) 0.4721(3) 0.46650(14) 0.0619(9) Uani 1 d .
H12 H 0.8682(3) 0.4661(3) 0.49639(14) 0.074 Uiso 1 calc R
C13 C 0.7953(3) 0.5650(3) 0.4245(2) 0.0567(7) Uani 1 d .
H13 H 0.8493(3) 0.6227(3) 0.4266(2) 0.068 Uiso 1 calc R
C14 C 0.7046(2) 0.5743(2) 0.3787(2) 0.0497(6) Uani 1 d .
H14 H 0.6983(2) 0.6375(2) 0.3498(2) 0.060 Uiso 1 calc R

loop_
_atom_type_symbol
_atom_type_description
_atom_type_scat_dispersion_real
_atom_type_scat_dispersion_imag
_atom_type_scat_source
C C 0.0033 0.0016 'International Tables Vol C Tables 4.2.6.8 and 6.1.1.4'
H H 0.0000 0.0000 'International Tables Vol C Tables 4.2.6.8 and 6.1.1.4'
O O 0.0106 0.0060 'International Tables Vol C Tables 4.2.6.8 and 6.1.1.4'
P P 0.1023 0.0942 'International Tables Vol C Tables 4.2.6.8 and 6.1.1.4'
S S 0.1246 0.1234 'International Tables Vol C Tables 4.2.6.8 and 6.1.1.4'
Ag Ag -0.8971 1.1015 'International Tables Vol C Tables 4.2.6.8 and 6.1.1.4'

loop_
_geom_angle_atom_site_label_1
_geom_angle_atom_site_label_2
_geom_angle_atom_site_label_3
_geom_angle
_geom_angle_site_symmetry_1
_geom_angle_site_symmetry_3
S1 Ag1 S1 178.96(5) 2_655 .
C1 S1 Ag1 98.99(12) . .
O1 C1 C2 120.9(3) . .
O1 C1 S1 124.4(3) . .
C2 C1 S1 114.8(3) . .
C9 P1 C9 108.02(15) 2_665 .
C9 P1 C3 109.89(13) 2_665 .
C9 P1 C3 111.30(13) . .
C9 P1 C3 111.30(13) 2_665 2_665
C9 P1 C3 109.89(13) . 2_665
C3 P1 C3 106.5(2) . 2_665
C8 C3 C4 120.1(3) . .
C8 C3 P1 123.0(2) . .
C4 C3 P1 116.8(2) . .
C5 C4 C3 119.6(3) . .
C4 C5 C6 119.8(3) . .
C7 C6 C5 120.7(3) . .
C6 C7 C8 120.7(3) . .
C3 C8 C7 119.0(3) . .
C14 C9 C10 119.6(2) . .
C14 C9 P1 121.5(2) . .
C10 C9 P1 118.8(2) . .
C11 C10 C9 119.4(3) . .
C12 C11 C10 120.5(3) . .
C13 C12 C11 120.2(3) . .
C12 C13 C14 120.7(3) . .
C13 C14 C9 119.6(3) . .

loop_
_geom_bond_atom_site_label_1
_geom_bond_atom_site_label_2
_geom_bond_distance
_geom_bond_site_symmetry_2
Ag1 S1 2.3588(9) 2_655
Ag1 S1 2.3588(9) .
S1 C1 1.730(4) .
O1 C1 1.199(4) .
C1 C2 1.499(5) .
P1 C9 1.798(2) 2_665
P1 C9 1.798(2) .
P1 C3 1.799(2) .
P1 C3 1.799(2) 2_665
C3 C8 1.384(4) .
C3 C4 1.402(4) .
C4 C5 1.377(4) .
C5 C6 1.386(6) .
C6 C7 1.356(5) .
C7 C8 1.392(4) .
C9 C14 1.390(4) .
C9 C10 1.397(4) .
C10 C11 1.384(4) .
C11 C12 1.378(5) .
C12 C13 1.363(4) .
C13 C14 1.387(4) .

loop_
_geom_torsion_atom_site_label_1
_geom_torsion_atom_site_label_2
_geom_torsion_atom_site_label_3
_geom_torsion_atom_site_label_4
_geom_torsion
_geom_torsion_site_symmetry_1
S1 Ag1 S1 C1 144.32(13) 2_655
Ag1 S1 C1 O1 -0.7(4) .
Ag1 S1 C1 C2 179.3(3) .
